data_1519044
loop_
_publ_author_name
'Lide M. Rodriguez-Martinez'
'Helmut Ehrenberg'
'J. Paul Attfield'

_publ_section_title
;
 Disorder effects on structural and electronic transitions in high
 tolerance factor manganite perovskites
;
_journal_name_full 'Solid State Sciences'
_journal_page_first 11
_journal_page_last 16
_journal_volume 2
_journal_year 1998
_chemical_formula_sum 'Ba0.23 La0.12 Mn O3 Pr0.58 Sr0.07'
_chemical_formula_weight 239.05
_space_group_IT_number 74
_symmetry_cell_setting orthorhombic
_symmetry_Int_Tables_number 74
_symmetry_space_group_name_Hall '-I 2b 2'
_symmetry_space_group_name_H-M 'I m m a'
_cell_angle_alpha 90
_cell_angle_beta 90
_cell_angle_gamma 90
_cell_formula_units_Z 4
_cell_length_a 5.49251(6)
_cell_length_b 7.76023(9)
_cell_length_c 5.52759(6)
_cell_volume 235.603(5)
_diffrn_ambient_temperature 300
_diffrn_radiation_probe x-ray
_diffrn_radiation_wavelength 1.20696
_exptl_crystal_density_diffrn 6.740
_pd_proc_ls_prof_R_factor 0.170
_pd_proc_ls_prof_wR_factor 0.240
_cod_data_source_file SSS-2000-2-11-16.cif
_cod_data_source_block soap-MnO3
_cod_depositor_comments
;
Rietveld refinement from synchrotron powder diffraction data, GSAS software
;
_cod_database_code 1519044

loop_
_symmetry_equiv_pos_site_id
_symmetry_equiv_pos_as_xyz
1 x,y,z
2 -x,1/2-y,z
3 x,-y,-z
4 -x,1/2+y,-z
5 -x,-y,-z
6 x,1/2+y,-z
7 -x,y,z
8 x,1/2-y,z
9 1/2+x,1/2+y,1/2+z
10 1/2-x,-y,1/2+z
11 1/2+x,1/2-y,1/2-z
12 1/2-x,y,1/2-z
13 1/2-x,1/2-y,1/2-z
14 1/2+x,y,1/2-z
15 1/2-x,1/2+y,1/2+z
16 1/2+x,-y,1/2+z

loop_
_atom_site_label
_atom_site_type_symbol
_atom_site_thermal_displace_type
_atom_site_fract_x
_atom_site_fract_y
_atom_site_fract_z
_atom_site_occupancy
_atom_site_U_iso_or_equiv
_atom_site_calc_flag
_atom_site_refinement_flags
_atom_site_disorder_assembly
_atom_site_disorder_group
Pr Pr Uiso 0.00000 0.25000 -0.0017(4) 0.580 0.0089(3) . . . .
La La Uiso 0.00000 0.25000 -0.0017(4) 0.120 0.0089(3) . . . .
Mn Mn Uiso 0.00000 0.00000 0.50000 1.000 0.0059(6) . . . .
O1 O Uiso 0.50000 0.25000 0.050(2) 1.000 0.022(5) . . . .
O2 O Uiso 0.25000 0.0310(10) 0.75000 1.000 0.026(3) . . . .
Ba Ba Uiso 0.00000 0.25000 -0.0017(4) 0.230 0.0089(3) . . . .
Sr Sr Uiso 0.00000 0.25000 -0.0017(4) 0.070 0.0089(3) . . . .

loop_
_geom_angle_atom_site_label_1
_geom_angle_atom_site_label_2
_geom_angle_atom_site_label_3
_geom_angle
_geom_angle_site_symmetry_1
_geom_angle_site_symmetry_2
_geom_angle_site_symmetry_3
_geom_angle_publ_flag
O1 Pr O1 168.1(3) . . 1_455 yes
O1 Pr O2 61.69(16) . . 1_554 yes
O1 Pr O2 125.76(16) . . 2_554 yes
O1 Pr O2 125.76(16) . . 7_554 yes
O1 Pr O2 61.69(16) . . 8_554 yes
O1 Pr O2 125.76(16) 1_455 . 1_554 yes
O1 Pr O2 61.69(16) 1_455 . 2_554 yes
O1 Pr O2 61.69(16) 1_455 . 7_554 yes
O1 Pr O2 125.76(16) 1_455 . 8_554 yes
O2 Pr O2 115.73(13) 1_554 . 2_554 yes
O2 Pr O2 64.31(11) 1_554 . 7_554 yes
O2 Pr O2 82.40(19) 1_554 . 8_554 yes
O2 Pr O2 82.40(19) 2_554 . 7_554 yes
O2 Pr O2 64.31(11) 2_554 . 8_554 yes
O2 Pr O2 115.73(13) 7_554 . 8_554 yes
O1 La O1 168.1(3) . . 1_455 yes
O1 La O2 61.69(16) . . 1_554 yes
O1 La O2 125.76(16) . . 2_554 yes
O1 La O2 58.97(13) . . 3_556 yes
O1 La O2 114.66(15) . . 4_556 yes
O1 La O2 114.66(15) . . 5_556 yes
O1 La O2 58.97(13) . . 6_556 yes
O1 La O2 125.76(16) . . 7_554 yes
O1 La O2 61.69(16) . . 8_554 yes
O1 La O2 125.76(16) 1_455 . 1_554 yes
O1 La O2 61.69(16) 1_455 . 2_554 yes
O1 La O2 114.66(15) 1_455 . 3_556 yes
O1 La O2 58.97(13) 1_455 . 4_556 yes
O1 La O2 58.97(13) 1_455 . 5_556 yes
O1 La O2 114.66(15) 1_455 . 6_556 yes
O1 La O2 61.69(16) 1_455 . 7_554 yes
O1 La O2 125.76(16) 1_455 . 8_554 yes
O2 La O2 115.73(13) 1_554 . 2_554 yes
O2 La O2 60.84(10) 1_554 . 3_556 yes
O2 La O2 173.07(17) 1_554 . 4_556 yes
O2 La O2 90.68(16) 1_554 . 5_556 yes
O2 La O2 119.58(10) 1_554 . 6_556 yes
O2 La O2 64.31(11) 1_554 . 7_554 yes
O2 La O2 82.40(19) 1_554 . 8_554 yes
O2 La O2 173.07(17) 2_554 . 3_556 yes
O2 La O2 60.84(10) 2_554 . 4_556 yes
O2 La O2 119.58(10) 2_554 . 5_556 yes
O2 La O2 90.68(16) 2_554 . 6_556 yes
O2 La O2 82.40(19) 2_554 . 7_554 yes
O2 La O2 64.31(11) 2_554 . 8_554 yes
O2 La O2 123.27(12) 3_556 . 4_556 yes
O2 La O2 55.92(9) 3_556 . 5_556 yes
O2 La O2 96.25(15) 3_556 . 6_556 yes
O2 La O2 90.68(16) 3_556 . 7_554 yes
O2 La O2 119.58(10) 3_556 . 8_554 yes
O2 La O2 96.25(15) 4_556 . 5_556 yes
O2 La O2 55.92(9) 4_556 . 6_556 yes
O2 La O2 119.58(10) 4_556 . 7_554 yes
O2 La O2 90.68(16) 4_556 . 8_554 yes
O2 La O2 123.27(12) 5_556 . 6_556 yes
O2 La O2 60.84(10) 5_556 . 7_554 yes
O2 La O2 173.07(17) 5_556 . 8_554 yes
O2 La O2 173.07(17) 6_556 . 7_554 yes
O2 La O2 60.84(10) 6_556 . 8_554 yes
O2 La O2 115.73(13) 7_554 . 8_554 yes
O2 Mn O2 91.22(4) . . 3_556 yes
O2 Mn O2 180.00 . . 5_556 yes
O2 Mn O2 88.78(4) . . 7_555 yes
O1 Mn O2 91.3(3) 9_445 . . yes
O2 Mn O2 88.78(4) 3_556 . 5_556 yes
O2 Mn O2 180.00 3_556 . 7_555 yes
O1 Mn O2 88.7(3) 9_445 . 3_556 yes
O2 Mn O2 91.22(4) 5_556 . 7_555 yes
O1 Mn O2 88.7(3) 9_445 . 5_556 yes
O1 Mn O2 91.3(3) 9_445 . 7_555 yes
Pr O1 Pr 168.1(5) . . 1_655 yes
Pr O1 Mn 89.16(7) . . 9_554 yes
La O1 Mn 89.16(7) . . 9_554 yes
Pr O1 Mn 89.16(7) 1_655 . 9_554 yes
Pr O2 Mn 94.76(14) 1_556 . . yes

loop_
_geom_bond_atom_site_label_1
_geom_bond_atom_site_label_2
_geom_bond_distance
_geom_bond_site_symmetry_1
_geom_bond_site_symmetry_2
_geom_bond_publ_flag
Pr O1 2.7611(12) . . yes
Pr O1 2.7611(12) . 1_455 yes
Pr O2 2.580(5) . 1_554 yes
Pr O2 2.580(5) . 2_554 yes
Pr O2 2.580(5) . 7_554 yes
Pr O2 2.580(5) . 8_554 yes
La O1 2.7611(12) . . yes
La O1 2.7611(12) . 1_455 yes
La O2 2.580(5) . 1_554 yes
La O2 2.580(5) . 2_554 yes
La O2 2.929(6) . 3_556 yes
La O2 2.929(6) . 4_556 yes
La O2 2.929(6) . 5_556 yes
La O2 2.929(6) . 6_556 yes
La O2 2.580(5) . 7_554 yes
La O2 2.580(5) . 8_554 yes
Mn O2 1.9629(10) . . yes
Mn O2 1.9629(9) . 3_556 yes
Mn O2 1.9629(9) . 5_556 yes
Mn O2 1.9629(10) . 7_555 yes
Mn O1 1.9597(16) . 9_445 yes
